data_4109728
loop_
_publ_author_name
'Nathan A. Eckert'
'William G. Dougherty'
'Glenn P. A. Yap'
'Charles G. Riordan'

_publ_section_title
;
 Methyl Transfer from Methylcobaloxime to (Triphos)Ni(PPh3): Relevance to
 the Mechanism of Acetyl Coenzyme A Synthase
;
_journal_name_full 'Journal of the American Chemical Society'
_journal_page_first 9286
_journal_page_last 9287
_journal_paper_doi 10.1021/ja072063o
_journal_volume 129
_journal_year 2007
_chemical_formula_sum 'C36 H36 F3 Ni O3 P3 S'
_chemical_formula_weight 757.33
_chemical_name_systematic
; 
 ? 
;
_space_group_IT_number 2
_symmetry_cell_setting triclinic
_symmetry_space_group_name_Hall '-P 1'
_symmetry_space_group_name_H-M 'P -1'
_atom_sites_solution_hydrogens geom
_atom_sites_solution_primary direct
_atom_sites_solution_secondary difmap
_audit_creation_method SHELXL-97
_cell_angle_alpha 112.424(4)
_cell_angle_beta 102.063(5)
_cell_angle_gamma 104.137(5)
_cell_formula_units_Z 2
_cell_length_a 12.340(5)
_cell_length_b 12.599(5)
_cell_length_c 13.255(5)
_cell_measurement_reflns_used 994
_cell_measurement_temperature 120(2)
_cell_measurement_theta_max 25.12
_cell_measurement_theta_min 2.57
_cell_volume 1739.2(12)
_computing_cell_refinement 'SAINT (Bruker, 2002)'
_computing_data_collection 'SMART (Bruker, 2002)'
_computing_data_reduction SAINT
_computing_molecular_graphics 'SHELXTL (Sheldrick, 2001)'
_computing_publication_material SHELXTL
_computing_structure_refinement 'SHELXL-97 (Sheldrick, 1997)'
_computing_structure_solution 'SHELXS-97 (Sheldrick, 1990)'
_diffrn_ambient_temperature 120(2)
_diffrn_detector_area_resol_mean 836.6
_diffrn_measured_fraction_theta_full 0.997
_diffrn_measured_fraction_theta_max 0.902
_diffrn_measurement_device_type 'Bruker AXS APEX diffractometer'
_diffrn_measurement_method \w
_diffrn_radiation_monochromator graphite
_diffrn_radiation_source 'fine-focus sealed tube'
_diffrn_radiation_type MoK\a
_diffrn_radiation_wavelength 0.71073
_diffrn_reflns_av_R_equivalents 0.0851
_diffrn_reflns_av_sigmaI/netI 0.1463
_diffrn_reflns_limit_h_max 15
_diffrn_reflns_limit_h_min -16
_diffrn_reflns_limit_k_max 16
_diffrn_reflns_limit_k_min -16
_diffrn_reflns_limit_l_max 16
_diffrn_reflns_limit_l_min -17
_diffrn_reflns_number 18158
_diffrn_reflns_theta_full 25.00
_diffrn_reflns_theta_max 28.22
_diffrn_reflns_theta_min 1.77
_diffrn_standards_decay_% 1
_diffrn_standards_interval_count 0
_diffrn_standards_interval_time 0
_diffrn_standards_number 0
_exptl_absorpt_coefficient_mu 0.807
_exptl_absorpt_correction_T_max 0.9636
_exptl_absorpt_correction_T_min 0.8966
_exptl_absorpt_correction_type multi-scan
_exptl_absorpt_process_details 'SADABS (Sheldrick, 2003)'
_exptl_crystal_colour yellow
_exptl_crystal_density_diffrn 1.446
_exptl_crystal_description block
_exptl_crystal_F_000 784
_exptl_crystal_size_max 0.14
_exptl_crystal_size_mid 0.09
_exptl_crystal_size_min 0.05
_refine_diff_density_max 0.778
_refine_diff_density_min -0.741
_refine_diff_density_rms 0.131
_refine_ls_extinction_method none
_refine_ls_goodness_of_fit_ref 1.029
_refine_ls_hydrogen_treatment constr
_refine_ls_matrix_type full
_refine_ls_number_parameters 425
_refine_ls_number_reflns 7756
_refine_ls_number_restraints 0
_refine_ls_restrained_S_all 1.029
_refine_ls_R_factor_all 0.1687
_refine_ls_R_factor_gt 0.0781
_refine_ls_shift/su_max 0.000
_refine_ls_shift/su_mean 0.000
_refine_ls_structure_factor_coef Fsqd
_refine_ls_weighting_details 'calc w=1/[\s^2^(Fo^2^)+(0.0070P)^2^+9.2903P] where P=(Fo^2^+2Fc^2^)/3'
_refine_ls_weighting_scheme calc
_refine_ls_wR_factor_gt 0.1380
_refine_ls_wR_factor_ref 0.1830
_reflns_number_gt 4355
_reflns_number_total 7756
_reflns_threshold_expression >2sigma(I)
_cod_data_source_file ja072063osi20070404_015635.cif
_cod_data_source_block char160
_cod_original_cell_volume 1739.1(12)
_cod_database_code 4109728

loop_
_symmetry_equiv_pos_as_xyz
'x, y, z'
'-x, -y, -z'

loop_
_atom_site_label
_atom_site_type_symbol
_atom_site_fract_x
_atom_site_fract_y
_atom_site_fract_z
_atom_site_U_iso_or_equiv
_atom_site_adp_type
_atom_site_occupancy
_atom_site_symmetry_multiplicity
_atom_site_calc_flag
_atom_site_refinement_flags
Ni Ni 0.62160(7) 0.68141(8) 0.36335(7) 0.0259(2) Uani 1 1 d .
F1 F 0.8595(5) 0.0992(5) 0.9652(4) 0.0676(15) Uani 1 1 d .
F2 F 0.6827(5) 0.0569(5) 0.8589(5) 0.0685(15) Uani 1 1 d .
F3 F 0.7707(4) -0.0732(4) 0.8116(4) 0.0622(14) Uani 1 1 d .
O1 O 0.9636(4) 0.1102(5) 0.7903(4) 0.0423(12) Uani 1 1 d .
O2 O 0.8421(5) 0.2373(4) 0.8242(4) 0.0442(13) Uani 1 1 d .
O3 O 0.7654(5) 0.0376(5) 0.6558(4) 0.0484(14) Uani 1 1 d .
P1 P 0.80741(15) 0.70610(15) 0.38517(15) 0.0254(4) Uani 1 1 d .
P2 P 0.65373(15) 0.83839(15) 0.32922(15) 0.0264(4) Uani 1 1 d .
P3 P 0.44286(15) 0.68559(16) 0.34888(15) 0.0279(4) Uani 1 1 d .
S S 0.84647(16) 0.11635(16) 0.77182(15) 0.0334(4) Uani 1 1 d .
C1 C 0.9467(6) 0.8391(6) 0.6195(5) 0.0298(15) Uani 1 1 d .
H1B H 0.9335 0.9081 0.6139 0.036 Uiso 1 1 calc R
C2 C 1.0154(6) 0.8529(7) 0.7245(6) 0.0356(16) Uani 1 1 d .
H2B H 1.0496 0.9316 0.7903 0.043 Uiso 1 1 calc R
C3 C 1.0341(6) 0.7527(7) 0.7334(6) 0.0385(17) Uani 1 1 d .
H3B H 1.0824 0.7628 0.8049 0.046 Uiso 1 1 calc R
C4 C 0.9827(6) 0.6375(6) 0.6385(6) 0.0330(16) Uani 1 1 d .
H4A H 0.9941 0.5683 0.6453 0.040 Uiso 1 1 calc R
C5 C 0.9145(6) 0.6232(6) 0.5338(6) 0.0298(15) Uani 1 1 d .
H5A H 0.8790 0.5440 0.4688 0.036 Uiso 1 1 calc R
C6 C 0.8974(6) 0.7246(6) 0.5230(5) 0.0267(14) Uani 1 1 d .
C7 C 0.9516(6) 0.6129(6) 0.2672(6) 0.0289(15) Uani 1 1 d .
H7A H 1.0128 0.6899 0.3192 0.035 Uiso 1 1 calc R
C8 C 0.9747(7) 0.5254(7) 0.1815(6) 0.0382(17) Uani 1 1 d .
H8A H 1.0513 0.5435 0.1743 0.046 Uiso 1 1 calc R
C9 C 0.8872(7) 0.4121(7) 0.1064(6) 0.0406(18) Uani 1 1 d .
H9A H 0.9037 0.3521 0.0483 0.049 Uiso 1 1 calc R
C10 C 0.7761(7) 0.3864(7) 0.1162(6) 0.0421(18) Uani 1 1 d .
H10A H 0.7156 0.3087 0.0643 0.050 Uiso 1 1 calc R
C11 C 0.7516(6) 0.4739(6) 0.2020(6) 0.0356(16) Uani 1 1 d .
H11A H 0.6749 0.4553 0.2089 0.043 Uiso 1 1 calc R
C12 C 0.8396(6) 0.5887(6) 0.2775(5) 0.0293(15) Uani 1 1 d .
C13 C 0.8792(6) 0.8497(6) 0.3769(6) 0.0302(15) Uani 1 1 d .
H13A H 0.9614 0.8922 0.4327 0.036 Uiso 1 1 calc R
H13B H 0.8830 0.8288 0.2981 0.036 Uiso 1 1 calc R
C14 C 0.8083(6) 0.9350(6) 0.4051(6) 0.0334(16) Uani 1 1 d .
H14A H 0.8304 0.9983 0.3786 0.040 Uiso 1 1 calc R
H14B H 0.8241 0.9768 0.4896 0.040 Uiso 1 1 calc R
C15 C 0.5894(7) 0.6872(7) 0.0922(6) 0.0405(18) Uani 1 1 d .
H15A H 0.5790 0.6210 0.1116 0.049 Uiso 1 1 calc R
C16 C 0.5683(7) 0.6640(8) -0.0226(7) 0.049(2) Uani 1 1 d .
H16A H 0.5444 0.5818 -0.0810 0.058 Uiso 1 1 calc R
C17 C 0.5811(8) 0.7558(9) -0.0526(8) 0.060(3) Uani 1 1 d .
H17A H 0.5648 0.7379 -0.1318 0.072 Uiso 1 1 calc R
C18 C 0.6179(12) 0.8760(10) 0.0316(8) 0.092(4) Uani 1 1 d .
H18A H 0.6283 0.9411 0.0108 0.111 Uiso 1 1 calc R
C19 C 0.6394(10) 0.9007(8) 0.1463(8) 0.071(3) Uani 1 1 d .
H19A H 0.6639 0.9834 0.2039 0.085 Uiso 1 1 calc R
C20 C 0.6259(6) 0.8075(6) 0.1792(6) 0.0327(16) Uani 1 1 d .
C21 C 0.5546(6) 0.9175(6) 0.3766(6) 0.0339(16) Uani 1 1 d .
H21A H 0.5764 0.9555 0.4621 0.041 Uiso 1 1 calc R
H21B H 0.5567 0.9820 0.3511 0.041 Uiso 1 1 calc R
C22 C 0.4316(6) 0.8147(6) 0.3176(6) 0.0359(16) Uani 1 1 d .
H22A H 0.4055 0.7865 0.2329 0.043 Uiso 1 1 calc R
H22B H 0.3727 0.8455 0.3479 0.043 Uiso 1 1 calc R
C23 C 0.2725(6) 0.5281(7) 0.1258(6) 0.0380(17) Uani 1 1 d .
H23A H 0.2955 0.5940 0.1070 0.046 Uiso 1 1 calc R
C24 C 0.1891(7) 0.4153(7) 0.0414(6) 0.0430(19) Uani 1 1 d .
H24A H 0.1551 0.4044 -0.0348 0.052 Uiso 1 1 calc R
C25 C 0.1555(6) 0.3196(7) 0.0674(7) 0.0438(19) Uani 1 1 d .
H25A H 0.0995 0.2421 0.0088 0.053 Uiso 1 1 calc R
C26 C 0.2026(6) 0.3355(6) 0.1785(7) 0.0410(18) Uani 1 1 d .
H26A H 0.1778 0.2694 0.1965 0.049 Uiso 1 1 calc R
C27 C 0.2861(6) 0.4479(6) 0.2637(6) 0.0362(16) Uani 1 1 d .
H27A H 0.3186 0.4586 0.3401 0.043 Uiso 1 1 calc R
C28 C 0.3228(6) 0.5455(6) 0.2377(6) 0.0303(15) Uani 1 1 d .
C29 C 0.2828(7) 0.7042(7) 0.4700(7) 0.047(2) Uani 1 1 d .
H29A H 0.2244 0.6741 0.3966 0.056 Uiso 1 1 calc R
C30 C 0.2506(8) 0.7324(7) 0.5674(7) 0.054(2) Uani 1 1 d .
H30A H 0.1699 0.7212 0.5604 0.065 Uiso 1 1 calc R
C31 C 0.3331(8) 0.7765(7) 0.6747(7) 0.050(2) Uani 1 1 d .
H31A H 0.3096 0.7930 0.7413 0.060 Uiso 1 1 calc R
C32 C 0.4517(8) 0.7966(7) 0.6847(6) 0.048(2) Uani 1 1 d .
H32A H 0.5102 0.8303 0.7588 0.057 Uiso 1 1 calc R
C33 C 0.4847(7) 0.7673(6) 0.5858(6) 0.0379(17) Uani 1 1 d .
H33A H 0.5656 0.7806 0.5929 0.045 Uiso 1 1 calc R
C34 C 0.4006(6) 0.7193(6) 0.4780(6) 0.0304(15) Uani 1 1 d .
C35 C 0.5941(6) 0.5455(6) 0.4046(7) 0.0392(17) Uani 1 1 d .
H35A H 0.6659 0.5249 0.4162 0.059 Uiso 1 1 calc R
H35B H 0.5279 0.4735 0.3419 0.059 Uiso 1 1 calc R
H35C H 0.5749 0.5703 0.4762 0.059 Uiso 1 1 calc R
C36 C 0.7881(7) 0.0468(7) 0.8553(7) 0.0445(19) Uani 1 1 d .

loop_
_atom_site_aniso_label
_atom_site_aniso_U_11
_atom_site_aniso_U_22
_atom_site_aniso_U_33
_atom_site_aniso_U_23
_atom_site_aniso_U_13
_atom_site_aniso_U_12
Ni 0.0229(5) 0.0276(4) 0.0289(5) 0.0145(4) 0.0081(4) 0.0097(4)
F1 0.091(4) 0.072(3) 0.033(3) 0.027(3) 0.012(3) 0.019(3)
F2 0.062(3) 0.069(3) 0.095(4) 0.045(3) 0.049(3) 0.025(3)
F3 0.071(4) 0.040(3) 0.074(4) 0.028(3) 0.022(3) 0.016(2)
O1 0.031(3) 0.047(3) 0.045(3) 0.017(3) 0.013(2) 0.016(2)
O2 0.052(3) 0.034(3) 0.045(3) 0.013(2) 0.016(3) 0.020(3)
O3 0.052(3) 0.057(3) 0.022(3) 0.006(2) 0.001(2) 0.025(3)
P1 0.0235(9) 0.0273(9) 0.0260(9) 0.0123(7) 0.0079(7) 0.0103(7)
P2 0.0275(9) 0.0259(9) 0.0273(9) 0.0133(7) 0.0088(8) 0.0104(7)
P3 0.0240(9) 0.0314(9) 0.0273(9) 0.0133(8) 0.0072(8) 0.0096(8)
S 0.0365(10) 0.0360(10) 0.0279(9) 0.0127(8) 0.0103(8) 0.0165(8)
C1 0.035(4) 0.036(4) 0.023(3) 0.018(3) 0.009(3) 0.013(3)
C2 0.033(4) 0.041(4) 0.028(4) 0.012(3) 0.009(3) 0.013(3)
C3 0.038(4) 0.054(5) 0.027(4) 0.020(4) 0.009(3) 0.022(4)
C4 0.037(4) 0.038(4) 0.033(4) 0.020(3) 0.013(3) 0.022(3)
C5 0.030(4) 0.027(3) 0.032(4) 0.011(3) 0.011(3) 0.012(3)
C6 0.025(3) 0.031(3) 0.025(3) 0.012(3) 0.012(3) 0.009(3)
C7 0.031(4) 0.030(4) 0.028(4) 0.015(3) 0.009(3) 0.013(3)
C8 0.042(4) 0.046(4) 0.031(4) 0.016(3) 0.014(3) 0.026(4)
C9 0.060(5) 0.038(4) 0.029(4) 0.012(3) 0.014(4) 0.031(4)
C10 0.047(5) 0.038(4) 0.034(4) 0.015(4) 0.006(4) 0.013(4)
C11 0.035(4) 0.034(4) 0.031(4) 0.011(3) 0.009(3) 0.009(3)
C12 0.033(4) 0.030(4) 0.019(3) 0.010(3) 0.002(3) 0.009(3)
C13 0.036(4) 0.030(4) 0.021(3) 0.010(3) 0.009(3) 0.009(3)
C14 0.037(4) 0.033(4) 0.030(4) 0.016(3) 0.010(3) 0.011(3)
C15 0.048(5) 0.039(4) 0.033(4) 0.017(3) 0.010(4) 0.017(4)
C16 0.045(5) 0.054(5) 0.033(4) 0.007(4) 0.006(4) 0.024(4)
C17 0.083(7) 0.085(7) 0.043(5) 0.043(5) 0.028(5) 0.050(6)
C18 0.179(13) 0.073(7) 0.041(6) 0.034(5) 0.036(7) 0.059(8)
C19 0.131(10) 0.044(5) 0.042(5) 0.025(4) 0.024(6) 0.036(6)
C20 0.032(4) 0.030(4) 0.032(4) 0.011(3) 0.006(3) 0.014(3)
C21 0.033(4) 0.033(4) 0.032(4) 0.012(3) 0.010(3) 0.014(3)
C22 0.031(4) 0.038(4) 0.030(4) 0.009(3) 0.005(3) 0.014(3)
C23 0.036(4) 0.046(4) 0.034(4) 0.020(4) 0.007(3) 0.017(4)
C24 0.042(5) 0.047(5) 0.028(4) 0.007(4) 0.001(3) 0.021(4)
C25 0.029(4) 0.037(4) 0.041(5) 0.000(4) 0.001(3) 0.011(3)
C26 0.036(4) 0.033(4) 0.046(5) 0.011(4) 0.016(4) 0.010(3)
C27 0.029(4) 0.040(4) 0.033(4) 0.014(3) 0.010(3) 0.006(3)
C28 0.029(4) 0.033(4) 0.029(4) 0.012(3) 0.013(3) 0.013(3)
C29 0.035(4) 0.057(5) 0.036(4) 0.012(4) 0.017(4) 0.009(4)
C30 0.048(5) 0.042(5) 0.053(6) 0.008(4) 0.025(5) 0.005(4)
C31 0.076(6) 0.035(4) 0.048(5) 0.018(4) 0.039(5) 0.018(4)
C32 0.072(6) 0.041(4) 0.024(4) 0.016(3) 0.007(4) 0.018(4)
C33 0.043(5) 0.041(4) 0.031(4) 0.019(3) 0.009(3) 0.015(4)
C34 0.028(4) 0.023(3) 0.028(4) 0.005(3) 0.005(3) 0.004(3)
C35 0.030(4) 0.043(4) 0.052(5) 0.029(4) 0.016(4) 0.013(3)
C36 0.040(5) 0.046(5) 0.045(5) 0.019(4) 0.017(4) 0.014(4)

loop_
_atom_type_symbol
_atom_type_description
_atom_type_scat_dispersion_real
_atom_type_scat_dispersion_imag
_atom_type_scat_source
C C 0.0033 0.0016 'International Tables Vol C Tables 4.2.6.8 and 6.1.1.4'
H H 0.0000 0.0000 'International Tables Vol C Tables 4.2.6.8 and 6.1.1.4'
O O 0.0106 0.0060 'International Tables Vol C Tables 4.2.6.8 and 6.1.1.4'
F F 0.0171 0.0103 'International Tables Vol C Tables 4.2.6.8 and 6.1.1.4'
P P 0.1023 0.0942 'International Tables Vol C Tables 4.2.6.8 and 6.1.1.4'
S S 0.1246 0.1234 'International Tables Vol C Tables 4.2.6.8 and 6.1.1.4'
Ni Ni 0.3393 1.1124 'International Tables Vol C Tables 4.2.6.8 and 6.1.1.4'

loop_
_geom_angle_atom_site_label_1
_geom_angle_atom_site_label_2
_geom_angle_atom_site_label_3
_geom_angle
C35 Ni P2 176.4(2)
C35 Ni P1 93.8(2)
P2 Ni P1 86.53(7)
C35 Ni P3 93.5(2)
P2 Ni P3 85.89(7)
P1 Ni P3 171.56(8)
C12 P1 C6 103.9(3)
C12 P1 C13 104.2(3)
C6 P1 C13 105.3(3)
C12 P1 Ni 117.5(2)
C6 P1 Ni 116.1(2)
C13 P1 Ni 108.6(2)
C14 P2 C20 106.1(3)
C14 P2 C21 112.4(3)
C20 P2 C21 105.2(3)
C14 P2 Ni 108.2(2)
C20 P2 Ni 116.8(2)
C21 P2 Ni 108.2(2)
C34 P3 C28 104.2(3)
C34 P3 C22 102.2(3)
C28 P3 C22 108.3(3)
C34 P3 Ni 117.6(2)
C28 P3 Ni 115.1(2)
C22 P3 Ni 108.4(2)
O2 S O3 115.4(3)
O2 S O1 115.6(3)
O3 S O1 114.4(3)
O2 S C36 102.6(3)
O3 S C36 103.2(4)
O1 S C36 103.0(3)
C6 C1 C2 120.2(6)
C3 C2 C1 120.2(7)
C2 C3 C4 120.1(7)
C3 C4 C5 119.9(6)
C4 C5 C6 120.4(6)
C1 C6 C5 119.1(6)
C1 C6 P1 120.3(5)
C5 C6 P1 120.6(5)
C8 C7 C12 120.5(7)
C9 C8 C7 120.4(7)
C10 C9 C8 119.7(7)
C9 C10 C11 120.4(7)
C12 C11 C10 120.1(7)
C7 C12 C11 118.9(6)
C7 C12 P1 120.4(5)
C11 C12 P1 120.7(5)
C14 C13 P1 110.1(5)
C13 C14 P2 106.3(4)
C16 C15 C20 120.1(7)
C17 C16 C15 121.2(8)
C16 C17 C18 120.1(8)
C19 C18 C17 119.5(9)
C18 C19 C20 121.5(8)
C19 C20 C15 117.7(7)
C19 C20 P2 122.0(6)
C15 C20 P2 120.3(5)
C22 C21 P2 103.7(4)
C21 C22 P3 108.1(5)
C24 C23 C28 120.5(7)
C25 C24 C23 120.3(7)
C24 C25 C26 120.3(7)
C25 C26 C27 120.0(7)
C26 C27 C28 120.2(7)
C23 C28 C27 118.7(7)
C23 C28 P3 122.9(5)
C27 C28 P3 118.2(5)
C30 C29 C34 120.6(8)
C29 C30 C31 121.0(8)
C30 C31 C32 119.1(7)
C31 C32 C33 120.0(7)
C34 C33 C32 120.4(7)
C33 C34 C29 118.8(7)
C33 C34 P3 121.0(5)
C29 C34 P3 120.2(5)
F1 C36 F3 106.8(7)
F1 C36 F2 106.4(7)
F3 C36 F2 106.6(6)
F1 C36 S 112.6(5)
F3 C36 S 112.7(5)
F2 C36 S 111.4(6)

loop_
_geom_bond_atom_site_label_1
_geom_bond_atom_site_label_2
_geom_bond_distance
Ni C35 1.963(7)
Ni P2 2.156(2)
Ni P1 2.178(2)
Ni P3 2.189(2)
F1 C36 1.333(9)
F2 C36 1.347(9)
F3 C36 1.337(8)
O1 S 1.441(5)
O2 S 1.434(5)
O3 S 1.435(5)
P1 C12 1.815(7)
P1 C6 1.823(7)
P1 C13 1.865(6)
P2 C14 1.806(7)
P2 C20 1.812(7)
P2 C21 1.822(7)
P3 C34 1.818(7)
P3 C28 1.819(7)
P3 C22 1.854(7)
S C36 1.810(8)
C1 C6 1.388(9)
C1 C2 1.391(9)
C2 C3 1.381(9)
C3 C4 1.384(9)
C4 C5 1.384(9)
C5 C6 1.399(8)
C7 C8 1.386(9)
C7 C12 1.388(9)
C8 C9 1.382(10)
C9 C10 1.375(10)
C10 C11 1.396(9)
C11 C12 1.395(9)
C13 C14 1.533(9)
C15 C16 1.388(10)
C15 C20 1.395(9)
C16 C17 1.345(11)
C17 C18 1.382(12)
C18 C19 1.382(11)
C19 C20 1.387(10)
C21 C22 1.538(9)
C23 C24 1.386(10)
C23 C28 1.390(9)
C24 C25 1.370(11)
C25 C26 1.381(10)
C26 C27 1.387(9)
C27 C28 1.398(9)
C29 C30 1.372(10)
C29 C34 1.395(9)
C30 C31 1.373(12)
C31 C32 1.390(11)
C32 C33 1.395(10)
C33 C34 1.378(9)

loop_
_geom_torsion_atom_site_label_1
_geom_torsion_atom_site_label_2
_geom_torsion_atom_site_label_3
_geom_torsion_atom_site_label_4
_geom_torsion
C35 Ni P1 C12 71.5(3)
P2 Ni P1 C12 -112.1(2)
C35 Ni P1 C6 -52.4(3)
P2 Ni P1 C6 124.1(2)
C35 Ni P1 C13 -170.7(3)
P2 Ni P1 C13 5.7(2)
P1 Ni P2 C14 -28.0(2)
P3 Ni P2 C14 148.2(2)
P1 Ni P2 C20 91.5(3)
P3 Ni P2 C20 -92.2(3)
P1 Ni P2 C21 -150.1(2)
P3 Ni P2 C21 26.2(2)
C35 Ni P3 C34 61.4(3)
P2 Ni P3 C34 -115.1(2)
C35 Ni P3 C28 -62.0(3)
P2 Ni P3 C28 121.6(3)
C35 Ni P3 C22 176.6(3)
P2 Ni P3 C22 0.1(2)
C6 C1 C2 C3 -0.5(10)
C1 C2 C3 C4 -1.2(11)
C2 C3 C4 C5 1.4(11)
C3 C4 C5 C6 0.2(10)
C2 C1 C6 C5 2.1(10)
C2 C1 C6 P1 -179.9(5)
C4 C5 C6 C1 -1.9(10)
C4 C5 C6 P1 -179.9(5)
C12 P1 C6 C1 146.0(5)
C13 P1 C6 C1 36.8(6)
Ni P1 C6 C1 -83.3(5)
C12 P1 C6 C5 -36.1(6)
C13 P1 C6 C5 -145.3(5)
Ni P1 C6 C5 94.6(5)
C12 C7 C8 C9 -1.1(10)
C7 C8 C9 C10 0.6(11)
C8 C9 C10 C11 -0.4(11)
C9 C10 C11 C12 0.8(11)
C8 C7 C12 C11 1.4(10)
C8 C7 C12 P1 -176.9(5)
C10 C11 C12 C7 -1.2(10)
C10 C11 C12 P1 177.1(5)
C6 P1 C12 C7 -67.7(6)
C13 P1 C12 C7 42.4(6)
Ni P1 C12 C7 162.5(4)
C6 P1 C12 C11 114.0(6)
C13 P1 C12 C11 -135.9(6)
Ni P1 C12 C11 -15.8(6)
C12 P1 C13 C14 148.2(5)
C6 P1 C13 C14 -102.8(5)
Ni P1 C13 C14 22.1(5)
P1 C13 C14 P2 -43.2(5)
C20 P2 C14 C13 -77.9(5)
C21 P2 C14 C13 167.6(4)
Ni P2 C14 C13 48.2(5)
C20 C15 C16 C17 -0.7(12)
C15 C16 C17 C18 1.1(14)
C16 C17 C18 C19 -1.1(17)
C17 C18 C19 C20 0.6(18)
C18 C19 C20 C15 -0.2(15)
C18 C19 C20 P2 -180.0(9)
C16 C15 C20 C19 0.2(12)
C16 C15 C20 P2 -180.0(6)
C14 P2 C20 C19 -61.6(8)
C21 P2 C20 C19 57.7(8)
Ni P2 C20 C19 177.7(7)
C14 P2 C20 C15 118.6(6)
C21 P2 C20 C15 -122.1(6)
Ni P2 C20 C15 -2.1(7)
C14 P2 C21 C22 -170.9(4)
C20 P2 C21 C22 74.1(5)
Ni P2 C21 C22 -51.4(5)
P2 C21 C22 P3 50.6(5)
C34 P3 C22 C21 93.1(5)
C28 P3 C22 C21 -157.3(4)
Ni P3 C22 C21 -31.7(5)
C28 C23 C24 C25 -0.2(11)
C23 C24 C25 C26 1.3(11)
C24 C25 C26 C27 -1.3(11)
C25 C26 C27 C28 0.1(11)
C24 C23 C28 C27 -1.0(10)
C24 C23 C28 P3 173.8(5)
C26 C27 C28 C23 1.0(10)
C26 C27 C28 P3 -174.0(5)
C34 P3 C28 C23 136.4(6)
C22 P3 C28 C23 28.1(7)
Ni P3 C28 C23 -93.3(6)
C34 P3 C28 C27 -48.7(6)
C22 P3 C28 C27 -157.0(5)
Ni P3 C28 C27 81.5(5)
C34 C29 C30 C31 0.3(13)
C29 C30 C31 C32 2.2(12)
C30 C31 C32 C33 -2.6(11)
C31 C32 C33 C34 0.5(11)
C32 C33 C34 C29 2.0(10)
C32 C33 C34 P3 177.9(5)
C30 C29 C34 C33 -2.4(11)
C30 C29 C34 P3 -178.3(6)
C28 P3 C34 C33 143.1(6)
C22 P3 C34 C33 -104.2(6)
Ni P3 C34 C33 14.3(6)
C28 P3 C34 C29 -41.1(7)
C22 P3 C34 C29 71.6(6)
Ni P3 C34 C29 -169.8(5)
O2 S C36 F1 -66.8(6)
O3 S C36 F1 173.0(5)
O1 S C36 F1 53.7(6)
O2 S C36 F3 172.4(5)
O3 S C36 F3 52.1(6)
O1 S C36 F3 -67.2(6)
O2 S C36 F2 52.6(6)
O3 S C36 F2 -67.7(6)
O1 S C36 F2 173.0(5)
